data_4023178
loop_
_publ_author_name
'Kazuteru Usui'
'Mariko Aso'
'Mitsuhiro Fukuda'
'Hiroshi Suemune'

_publ_contact_author_address
;Graduate School of Pharmaceutical Sciences
Kyushu University
;
_publ_contact_author_email aso@phar.kyushu-u.ac.jp
_publ_contact_author_fax (+)81-92-642-6603
_publ_contact_author_name 'Aso mariko'
_publ_contact_author_phone (+)81-92-642-6605
_publ_section_title
;
 Photochemical Generation of Oligodeoxynucleotide Containing
 a C4'-Oxidized Abasic Site and Its Efficient Amine Modification:
 Dependence on Structure and Microenvironment
;
_journal_name_full 'Journal of Organic Chemistry'
_journal_page_first 241
_journal_page_last 248
_journal_paper_doi 10.1021/jo702080r
_journal_volume 73
_journal_year 2008
_chemical_absolute_configuration 'CHOOSE rm ad rmad syn or unk'
_chemical_formula_moiety 'C12 H15 N O6 '
_chemical_formula_sum 'C12 H15 N O6'
_chemical_formula_weight 269.25
_space_group_IT_number 4
_symmetry_cell_setting monoclinic
_symmetry_Int_Tables_number 4
_symmetry_space_group_name_Hall 'P 2yb'
_symmetry_space_group_name_H-M 'P 1 21 1'
_audit_creation_date 2004-12-16
_audit_creation_method 'by CrystalStructure 3.6.0'
_cell_angle_alpha 90
_cell_angle_beta 93.31(2)
_cell_angle_gamma 90
_cell_formula_units_Z 2
_cell_length_a 5.214(3)
_cell_length_b 6.055(3)
_cell_length_c 19.48(1)
_cell_measurement_reflns_used 5772
_cell_measurement_temperature 123.1
_cell_measurement_theta_max 27.4
_cell_measurement_theta_min 3.1
_cell_volume 614.0(5)
_computing_cell_refinement PROCESS-AUTO
_computing_data_collection PROCESS-AUTO
_computing_data_reduction CrystalStructure
_computing_publication_material 'CrystalStructure 3.6.0'
_computing_structure_refinement CRYSTALS
_computing_structure_solution SIR97
_diffrn_detector_area_resol_mean 10.00
_diffrn_measured_fraction_theta_full 0.9974
_diffrn_measured_fraction_theta_max 0.9974
_diffrn_measurement_device_type 'Rigaku RAXIS-RAPID'
_diffrn_measurement_method \w
_diffrn_radiation_type 'Mo K\a'
_diffrn_radiation_wavelength 0.7107
_diffrn_reflns_av_R_equivalents 0.036
_diffrn_reflns_limit_h_max 6
_diffrn_reflns_limit_h_min -5
_diffrn_reflns_limit_k_max 7
_diffrn_reflns_limit_k_min -7
_diffrn_reflns_limit_l_max 25
_diffrn_reflns_limit_l_min -25
_diffrn_reflns_number 6006
_diffrn_reflns_theta_full 27.43
_diffrn_reflns_theta_max 27.43
_exptl_absorpt_coefficient_mu 0.118
_exptl_absorpt_correction_type none
_exptl_crystal_colour unknown
_exptl_crystal_density_diffrn 1.456
_exptl_crystal_density_method 'not measured'
_exptl_crystal_description unknown
_exptl_crystal_F_000 284.00
_exptl_crystal_size_max 0.60
_exptl_crystal_size_mid 0.40
_exptl_crystal_size_min 0.20
_refine_diff_density_max 0.63
_refine_diff_density_min -0.36
_refine_ls_abs_structure_details 'Flack, H. D. (1983), Acta Cryst. A39, 876-881.  1256 Friedel Pairs'
_refine_ls_abs_structure_Flack 0(1)
_refine_ls_extinction_method none
_refine_ls_goodness_of_fit_ref 1.051
_refine_ls_hydrogen_treatment mixed
_refine_ls_number_parameters 194
_refine_ls_number_reflns 2744
_refine_ls_R_factor_gt 0.0340
_refine_ls_shift/su_max 0.0030
_refine_ls_structure_factor_coef Fsqd
_refine_ls_weighting_details 'w = 1/[0.0005Fo^2^ + 1.5000\s(Fo^2^) + 0.2500]/(4Fo^2^)'
_refine_ls_weighting_scheme calc
_refine_ls_wR_factor_ref 0.0840
_reflns_number_gt 2642
_reflns_number_total 2798
_reflns_threshold_expression F^2^>2.0\s(F^2^)
_cod_data_source_file jo702080r-File001.cif
_cod_data_source_block '_USUI1'
_cod_original_sg_symbol_H-M 'P 21'
_cod_original_formula_sum 'C12 H15 N O6 '
_cod_database_code 4023178

loop_
_symmetry_equiv_pos_site_id
_symmetry_equiv_pos_as_xyz
1 +X,+Y,+Z
2 -X,1/2+Y,-Z

loop_
_atom_site_label
_atom_site_type_symbol
_atom_site_fract_x
_atom_site_fract_y
_atom_site_fract_z
_atom_site_U_iso_or_equiv
_atom_site_adp_type
_atom_site_occupancy
_atom_site_symmetry_multiplicity
_atom_site_calc_flag
_atom_site_refinement_flags
_atom_site_disorder_assembly
_atom_site_disorder_group
O(1) O 0.7490(2) -0.3910(2) 0.52834(6) 0.0218(3) Uani 1.00 1 d . . .
O(2) O 1.1320(2) -0.0931(2) 0.72036(5) 0.0210(3) Uani 1.00 1 d . . .
O(3) O 1.4177(2) -0.6597(2) 0.58344(6) 0.0223(3) Uani 1.00 1 d . . .
O(4) O 0.9095(2) -0.4126(2) 0.68171(6) 0.0179(3) Uani 1.00 1 d . . .
O(5) O 1.1530(2) -0.3112(2) 0.91927(6) 0.0300(3) Uani 1.00 1 d . . .
O(6) O 0.8105(3) -0.3186(2) 0.97704(6) 0.0297(3) Uani 1.00 1 d . . .
N(2) N 0.9397(3) -0.2409(2) 0.93236(7) 0.0200(3) Uani 1.00 1 d . . .
C(8) C 0.9327(3) -0.0010(3) 0.82803(8) 0.0177(4) Uani 1.00 1 d . . .
C(9) C 0.9812(3) -0.3290(3) 0.56633(8) 0.0167(4) Uani 1.00 1 d . . .
C(10) C 0.5561(3) 0.2619(3) 0.88867(9) 0.0243(4) Uani 1.00 1 d . . .
C(11) C 1.3125(3) -0.5485(3) 0.64041(8) 0.0211(4) Uani 1.00 1 d . . .
C(12) C 0.9186(3) -0.1778(3) 0.68030(8) 0.0190(4) Uani 1.00 1 d . . .
C(13) C 0.8348(3) 0.1909(3) 0.79644(8) 0.0227(4) Uani 1.00 1 d . . .
C(14) C 0.8375(3) -0.0507(2) 0.89203(8) 0.0173(4) Uani 1.00 1 d . . .
C(15) C 1.0310(3) -0.4997(2) 0.62308(8) 0.0161(4) Uani 1.00 1 d . . .
C(16) C 0.6521(3) 0.3208(3) 0.82608(9) 0.0256(4) Uani 1.00 1 d . . .
C(17) C 0.9545(4) -0.1112(3) 0.60568(8) 0.0233(4) Uani 1.00 1 d . . .
C(18) C 1.1255(3) -0.1422(3) 0.79226(8) 0.0203(4) Uani 1.00 1 d . . .
C(19) C 0.6504(3) 0.0741(3) 0.92193(8) 0.0212(4) Uani 1.00 1 d . . .
H(1) H 1.532(4) -0.568(3) 0.565(1) 0.027(5) Uiso 1.00 1 c . . .
H(2) H 0.731(4) -0.313(5) 0.495(1) 0.043(7) Uiso 1.00 1 c . . .
H(3) H 0.4252 0.3474 0.9078 0.029 Uiso 1.00 1 c R . .
H(4) H 0.8967 0.2343 0.7536 0.028 Uiso 1.00 1 c R . .
H(5) H 0.5925 0.4517 0.8035 0.030 Uiso 1.00 1 c R . .
H(6) H 0.5892 0.0319 0.9650 0.025 Uiso 1.00 1 c R . .
H(7) H 1.3310 -0.6369 0.6807 0.025 Uiso 1.00 1 c R . .
H(8) H 1.4013 -0.4129 0.6480 0.025 Uiso 1.00 1 c R . .
H(9) H 1.1047 -0.0236 0.6029 0.028 Uiso 1.00 1 c R . .
H(10) H 0.8096 -0.0309 0.5874 0.028 Uiso 1.00 1 c R . .
H(11) H 1.0809 -0.2932 0.7974 0.024 Uiso 1.00 1 c R . .
H(12) H 1.2914 -0.1166 0.8136 0.024 Uiso 1.00 1 c R . .
H(13) H 1.1214 -0.3222 0.5374 0.020 Uiso 1.00 1 c R . .
H(14) H 0.7629 -0.1183 0.6954 0.022 Uiso 1.00 1 c R . .
H(15) H 0.9480 -0.6336 0.6093 0.019 Uiso 1.00 1 c R . .

loop_
_atom_site_aniso_label
_atom_site_aniso_U_11
_atom_site_aniso_U_22
_atom_site_aniso_U_33
_atom_site_aniso_U_12
_atom_site_aniso_U_13
_atom_site_aniso_U_23
O(1) 0.0266(6) 0.0219(6) 0.0161(6) -0.0034(5) -0.0048(5) 0.0035(5)
O(2) 0.0246(6) 0.0233(6) 0.0153(5) -0.0070(5) 0.0039(5) -0.0037(5)
O(3) 0.0192(6) 0.0237(6) 0.0238(6) -0.0019(5) 0.0002(5) -0.0076(5)
O(4) 0.0230(6) 0.0154(5) 0.0156(5) -0.0020(4) 0.0031(4) 0.0013(4)
O(5) 0.0309(7) 0.0354(7) 0.0234(6) 0.0142(6) -0.0003(5) 0.0031(6)
O(6) 0.0361(7) 0.0299(6) 0.0234(6) -0.0022(6) 0.0033(5) 0.0090(6)
N(2) 0.0238(7) 0.0204(7) 0.0154(6) 0.0007(5) -0.0019(5) -0.0014(5)
C(8) 0.0218(8) 0.0169(7) 0.0142(7) -0.0030(6) -0.0010(6) -0.0021(6)
C(9) 0.0184(7) 0.0158(7) 0.0161(7) -0.0032(6) 0.0022(6) 0.0006(6)
C(10) 0.0261(9) 0.0254(8) 0.0211(8) 0.0069(7) -0.0004(7) -0.0080(7)
C(11) 0.0215(8) 0.0218(8) 0.0196(8) -0.0006(6) -0.0030(6) -0.0041(6)
C(12) 0.0249(9) 0.0150(7) 0.0169(8) -0.0010(6) 0.0001(6) -0.0012(6)
C(13) 0.0330(9) 0.0190(7) 0.0161(7) -0.0023(7) 0.0014(6) -0.0006(7)
C(14) 0.0186(8) 0.0173(7) 0.0154(7) -0.0008(6) -0.0031(6) -0.0015(6)
C(15) 0.0198(8) 0.0122(6) 0.0163(7) -0.0027(6) -0.0001(6) -0.0011(6)
C(16) 0.037(1) 0.0170(8) 0.0221(8) 0.0054(7) -0.0054(7) -0.0008(7)
C(17) 0.040(1) 0.0141(7) 0.0161(7) -0.0016(6) 0.0026(7) -0.0002(6)
C(18) 0.0239(8) 0.0212(8) 0.0156(7) 0.0003(6) -0.0000(6) -0.0038(6)
C(19) 0.0229(8) 0.0255(8) 0.0150(7) 0.0004(7) 0.0000(6) -0.0049(7)

loop_
_atom_type_symbol
_atom_type_description
_atom_type_scat_dispersion_real
_atom_type_scat_dispersion_imag
_atom_type_scat_source
C C 0.003 0.002
;
International Tables for Crystallography
(1992, Vol. C, Tables 4.2.6.8 and 6.1.1.4)
;
H H 0.000 0.000
;
International Tables for Crystallography
(1992, Vol. C, Table 6.1.1.4)
;
O O 0.011 0.006
;
International Tables for Crystallography
(1992, Vol. C, Tables 4.2.6.8 and 6.1.1.4)
;
N N 0.006 0.003
;
International Tables for Crystallography
(1992, Vol. C, Tables 4.2.6.8 and 6.1.1.4)
;

loop_
_geom_angle_atom_site_label_1
_geom_angle_atom_site_label_2
_geom_angle_atom_site_label_3
_geom_angle
_geom_angle_publ_flag
_geom_angle_site_symmetry_1
_geom_angle_site_symmetry_2
_geom_angle_site_symmetry_3
O(1) C(9) C(15) 107.5(1) ? . . .
O(1) C(9) C(17) 112.6(1) ? . . .
O(2) C(12) O(4) 112.2(1) ? . . .
O(2) C(12) C(17) 107.0(1) ? . . .
C(18) O(2) C(12) 113.6(1) ? . . .
O(2) C(18) C(8) 112.6(1) ? . . .
O(3) C(11) C(15) 109.1(1) ? . . .
C(15) O(4) C(12) 109.5(1) ? . . .
O(4) C(12) C(17) 106.7(1) ? . . .
O(4) C(15) C(9) 105.2(1) ? . . .
O(4) C(15) C(11) 111.1(1) ? . . .
O(5) N(2) O(6) 123.7(1) ? . . .
O(5) N(2) C(14) 117.5(1) ? . . .
O(6) N(2) C(14) 118.8(1) ? . . .
N(2) C(14) C(8) 120.4(1) ? . . .
N(2) C(14) C(19) 116.2(1) ? . . .
C(18) C(8) C(13) 120.0(1) ? . . .
C(14) C(8) C(13) 115.6(1) ? . . .
C(8) C(13) C(16) 122.0(2) ? . . .
C(18) C(8) C(14) 124.4(1) ? . . .
C(8) C(14) C(19) 123.4(1) ? . . .
C(17) C(9) C(15) 103.7(1) ? . . .
C(9) C(15) C(11) 114.5(1) ? . . .
C(9) C(17) C(12) 105.5(1) ? . . .
C(10) C(16) C(13) 120.7(2) ? . . .
C(19) C(10) C(16) 119.0(2) ? . . .
C(10) C(19) C(14) 119.3(1) ? . . .
H(2) O(1) C(9) 108(1) ? . . .
O(1) C(9) H(13) 111.1551 ? . . .
O(2) C(12) H(14) 110.4910 ? . . .
O(2) C(18) H(11) 108.7576 ? . . .
O(2) C(18) H(12) 108.6955 ? . . .
O(3) C(11) H(7) 110.4555 ? . . .
O(3) C(11) H(8) 108.7650 ? . . .
H(1) O(3) C(11) 107(1) ? . . .
O(4) C(12) H(14) 110.0623 ? . . .
O(4) C(15) H(15) 108.8712 ? . . .
C(8) C(13) H(4) 118.9039 ? . . .
C(8) C(18) H(11) 108.7328 ? . . .
C(8) C(18) H(12) 108.5247 ? . . .
H(13) C(9) C(15) 110.8123 ? . . .
C(9) C(15) H(15) 108.5478 ? . . .
C(9) C(17) H(9) 110.5981 ? . . .
C(9) C(17) H(10) 110.1993 ? . . .
H(13) C(9) C(17) 110.7686 ? . . .
C(10) C(16) H(5) 119.6462 ? . . .
H(3) C(10) C(16) 120.5021 ? . . .
C(10) C(19) H(6) 120.4086 ? . . .
H(3) C(10) C(19) 120.4911 ? . . .
C(11) C(15) H(15) 108.4038 ? . . .
H(7) C(11) C(15) 110.1282 ? . . .
H(8) C(11) C(15) 108.8722 ? . . .
H(8) C(11) H(7) 109.4559 ? . . .
C(12) C(17) H(9) 110.3704 ? . . .
C(12) C(17) H(10) 110.6573 ? . . .
H(14) C(12) C(17) 110.2813 ? . . .
H(4) C(13) C(16) 119.0626 ? . . .
C(13) C(16) H(5) 119.6766 ? . . .
C(14) C(19) H(6) 120.2674 ? . . .
H(10) C(17) H(9) 109.4617 ? . . .
H(12) C(18) H(11) 109.4593 ? . . .

loop_
_geom_bond_atom_site_label_1
_geom_bond_atom_site_label_2
_geom_bond_distance
_geom_bond_publ_flag
_geom_bond_site_symmetry_1
_geom_bond_site_symmetry_2
O(1) C(9) 1.432(2) ? . .
O(2) C(12) 1.417(2) ? . .
O(2) C(18) 1.434(2) ? . .
O(3) C(11) 1.434(2) ? . .
O(4) C(12) 1.423(2) ? . .
O(4) C(15) 1.438(2) ? . .
O(5) N(2) 1.231(2) ? . .
O(6) N(2) 1.225(2) ? . .
N(2) C(14) 1.476(2) ? . .
C(8) C(13) 1.397(2) ? . .
C(8) C(14) 1.401(2) ? . .
C(8) C(18) 1.519(2) ? . .
C(9) C(15) 1.525(2) ? . .
C(9) C(17) 1.536(2) ? . .
C(10) C(16) 1.391(3) ? . .
C(10) C(19) 1.385(2) ? . .
C(11) C(15) 1.516(2) ? . .
C(12) C(17) 1.530(2) ? . .
C(13) C(16) 1.387(2) ? . .
C(14) C(19) 1.388(2) ? . .
O(1) H(2) 0.80(2) ? . .
O(3) H(1) 0.90(2) ? . .
C(9) H(13) 0.9499 ? . .
C(10) H(3) 0.9500 ? . .
C(11) H(7) 0.9500 ? . .
C(11) H(8) 0.9500 ? . .
C(12) H(14) 0.9500 ? . .
C(13) H(4) 0.9501 ? . .
C(15) H(15) 0.9500 ? . .
C(16) H(5) 0.9500 ? . .
C(17) H(9) 0.9500 ? . .
C(17) H(10) 0.9500 ? . .
C(18) H(11) 0.9500 ? . .
C(18) H(12) 0.9500 ? . .
C(19) H(6) 0.9499 ? . .

loop_
_geom_contact_atom_site_label_1
_geom_contact_atom_site_label_2
_geom_contact_distance
_geom_contact_publ_flag
_geom_contact_site_symmetry_1
_geom_contact_site_symmetry_2
O(1) O(3) 2.645(2) ? . 45501
O(1) O(3) 2.691(2) ? . 75602
O(1) O(4) 3.059(2) ? . .
O(1) C(9) 3.566(2) ? . 74602
O(1) C(11) 3.381(2) ? . 45501
O(1) C(12) 3.303(2) ? . .
O(1) C(15) 2.385(2) ? . .
O(1) C(17) 2.470(2) ? . .
O(1) C(17) 3.384(2) ? . 74602
O(2) O(4) 2.357(2) ? . .
O(2) C(8) 2.458(2) ? . .
O(2) C(9) 3.375(2) ? . .
O(2) C(11) 3.330(2) ? . .
O(2) C(13) 2.796(2) ? . .
O(2) C(15) 3.133(2) ? . .
O(2) C(17) 2.371(2) ? . .
O(3) O(1) 2.645(2) ? . 65501
O(3) O(1) 2.691(2) ? . 74602
O(3) O(4) 3.451(2) ? . 65501
O(3) C(9) 3.035(2) ? . .
O(3) C(9) 3.587(2) ? . 65501
O(3) C(15) 2.404(2) ? . .
O(3) C(15) 3.387(2) ? . 65501
O(4) O(3) 3.451(2) ? . 45501
O(4) C(9) 2.355(2) ? . .
O(4) C(11) 3.274(2) ? . 45501
O(4) C(11) 2.436(2) ? . .
O(4) C(13) 3.318(2) ? . 54501
O(4) C(16) 3.571(2) ? . 54501
O(4) C(17) 2.371(2) ? . .
O(4) C(18) 2.882(2) ? . .
O(5) O(6) 2.165(2) ? . .
O(5) O(6) 3.546(2) ? . 65501
O(5) C(8) 2.788(2) ? . .
O(5) C(10) 3.406(2) ? . 64501
O(5) C(14) 2.319(2) ? . .
O(5) C(18) 2.674(2) ? . .
O(5) C(19) 3.511(2) ? . .
O(5) C(19) 3.487(2) ? . 65501
O(6) O(5) 3.546(2) ? . 45501
O(6) C(8) 3.570(2) ? . .
O(6) C(10) 3.303(2) ? . 54501
O(6) C(14) 2.328(2) ? . .
O(6) C(19) 2.720(2) ? . .
N(2) C(8) 2.497(2) ? . .
N(2) C(18) 3.008(2) ? . .
N(2) C(19) 2.433(2) ? . .
C(8) C(10) 2.838(2) ? . .
C(8) C(12) 3.068(2) ? . .
C(8) C(16) 2.435(2) ? . .
C(8) C(19) 2.456(2) ? . .
C(9) O(1) 3.566(2) ? . 75602
C(9) O(3) 3.587(2) ? . 45501
C(9) C(11) 2.558(2) ? . .
C(9) C(12) 2.441(2) ? . .
C(10) O(5) 3.406(2) ? . 46501
C(10) O(6) 3.303(2) ? . 56501
C(10) C(13) 2.414(2) ? . .
C(10) C(14) 2.393(2) ? . .
C(11) O(1) 3.381(2) ? . 65501
C(11) O(4) 3.274(2) ? . 65501
C(11) C(12) 3.169(2) ? . .
C(11) C(17) 3.287(2) ? . .
C(12) C(13) 3.226(2) ? . .
C(12) C(15) 2.337(2) ? . .
C(12) C(18) 2.386(2) ? . .
C(13) O(4) 3.318(2) ? . 56501
C(13) C(14) 2.368(2) ? . .
C(13) C(18) 2.527(2) ? . .
C(13) C(19) 2.770(2) ? . .
C(14) C(16) 2.739(2) ? . .
C(14) C(18) 2.584(2) ? . .
C(15) O(3) 3.387(2) ? . 45501
C(15) C(17) 2.407(2) ? . .
C(16) O(4) 3.571(2) ? . 56501
C(16) C(19) 2.392(2) ? . .
C(17) O(1) 3.384(2) ? . 75602
C(19) O(5) 3.487(2) ? . 45501
O(1) H(1) 1.74(2) ? . 45501
O(1) H(1) 3.00(2) ? . 75602
O(1) H(2) 3.58(2) ? . 64602
O(1) H(8) 3.0376 ? . 45501
O(1) H(9) 3.1914 ? . .
O(1) H(9) 2.8262 ? . 74602
O(1) H(10) 2.4770 ? . .
O(1) H(10) 3.4201 ? . 74602
O(1) H(13) 3.3133 ? . 45501
O(1) H(13) 1.9836 ? . .
O(1) H(13) 3.0024 ? . 74602
O(1) H(15) 2.3525 ? . .
O(1) H(15) 3.5501 ? . 75602
O(2) H(4) 2.4382 ? . .
O(2) H(7) 3.5511 ? . .
O(2) H(7) 3.0655 ? . 56501
O(2) H(8) 2.8174 ? . .
O(2) H(9) 2.3232 ? . .
O(2) H(10) 3.0285 ? . .
O(2) H(11) 1.9585 ? . .
O(2) H(12) 1.9578 ? . .
O(2) H(14) 1.9633 ? . .
O(2) H(14) 3.3569 ? . 65501
O(3) H(2) 3.22(2) ? . 65501
O(3) H(2) 1.91(2) ? . 74602
O(3) H(7) 1.9776 ? . .
O(3) H(8) 1.9583 ? . .
O(3) H(9) 2.7811 ? . 54501
O(3) H(10) 3.0359 ? . 64501
O(3) H(10) 3.5544 ? . 74602
O(3) H(13) 2.6846 ? . .
O(3) H(15) 2.5333 ? . .
O(3) H(15) 2.7864 ? . 65501
O(4) H(1) 3.07(2) ? . 45501
O(4) H(4) 2.5582 ? . 54501
O(4) H(5) 3.0810 ? . 54501
O(4) H(7) 3.3068 ? . 45501
O(4) H(7) 2.5845 ? . .
O(4) H(8) 2.6925 ? . 45501
O(4) H(8) 2.6837 ? . .
O(4) H(9) 3.0204 ? . .
O(4) H(10) 2.9796 ? . .
O(4) H(11) 2.4831 ? . .
O(4) H(13) 3.1285 ? . .
O(4) H(14) 1.9632 ? . .
O(4) H(15) 1.9631 ? . .
O(5) H(3) 2.5245 ? . 64501
O(5) H(6) 3.1700 ? . 65501
O(5) H(11) 2.3853 ? . .
O(5) H(12) 2.5144 ? . .
O(6) H(3) 3.1038 ? . 54501
O(6) H(6) 2.4206 ? . .
N(2) H(5) 3.5375 ? . 54501
N(2) H(6) 2.5704 ? . .
N(2) H(11) 2.7895 ? . .
N(2) H(12) 3.1265 ? . .
C(8) H(4) 2.0344 ? . .
C(8) H(5) 3.2849 ? . .
C(8) H(6) 3.3045 ? . .
C(8) H(11) 2.0342 ? . .
C(8) H(12) 3.4120 ? . 45501
C(8) H(12) 2.0318 ? . .
C(8) H(14) 2.7757 ? . .
C(9) H(1) 2.75(2) ? . 45501
C(9) H(1) 3.22(2) ? . .
C(9) H(2) 1.85(2) ? . .
C(9) H(2) 3.53(3) ? . 74602
C(9) H(7) 3.3609 ? . .
C(9) H(8) 3.5336 ? . 45501
C(9) H(8) 2.6807 ? . .
C(9) H(9) 2.0706 ? . .
C(9) H(9) 3.5051 ? . 74602
C(9) H(10) 2.0660 ? . .
C(9) H(10) 3.4686 ? . 74602
C(9) H(14) 3.0936 ? . .
C(9) H(15) 2.0371 ? . .
C(10) H(4) 3.2635 ? . .
C(10) H(5) 2.0358 ? . .
C(10) H(6) 2.0377 ? . .
C(10) H(12) 3.0110 ? . 45501
C(11) H(1) 1.91(2) ? . .
C(11) H(2) 3.08(2) ? . 74602
C(11) H(4) 3.4410 ? . 54501
C(11) H(5) 3.4194 ? . 64501
C(11) H(9) 3.1457 ? . 54501
C(11) H(9) 3.4229 ? . .
C(11) H(13) 2.5824 ? . .
C(11) H(15) 2.0276 ? . .
C(11) H(15) 3.4416 ? . 65501
C(12) H(4) 2.8804 ? . .
C(12) H(7) 3.5139 ? . .
C(12) H(8) 3.0822 ? . 45501
C(12) H(8) 2.9898 ? . .
C(12) H(9) 2.0633 ? . .
C(12) H(10) 2.0666 ? . .
C(12) H(11) 2.4863 ? . .
C(12) H(12) 3.1733 ? . .
C(12) H(13) 3.1586 ? . .
C(12) H(15) 3.0949 ? . .
C(12) H(15) 3.5805 ? . 56501
C(13) H(3) 3.2714 ? . .
C(13) H(5) 2.0322 ? . .
C(13) H(7) 3.5196 ? . 46501
C(13) H(11) 3.1994 ? . .
C(13) H(11) 3.3770 ? . 56501
C(13) H(12) 3.4228 ? . 45501
C(13) H(12) 3.0255 ? . .
C(13) H(14) 2.7274 ? . .
C(14) H(3) 3.2562 ? . .
C(14) H(4) 3.2325 ? . .
C(14) H(6) 2.0394 ? . .
C(14) H(11) 2.7272 ? . .
C(14) H(12) 3.1780 ? . 45501
C(14) H(12) 2.9181 ? . .
C(15) H(1) 2.81(2) ? . 45501
C(15) H(1) 2.93(2) ? . .
C(15) H(2) 3.08(2) ? . .
C(15) H(2) 3.28(2) ? . 74602
C(15) H(4) 3.1223 ? . 54501
C(15) H(7) 2.0477 ? . .
C(15) H(8) 3.3872 ? . 45501
C(15) H(8) 2.0331 ? . .
C(15) H(9) 3.2224 ? . 54501
C(15) H(9) 2.9379 ? . .
C(15) H(10) 3.4736 ? . 54501
C(15) H(10) 3.1275 ? . .
C(15) H(13) 2.0633 ? . .
C(15) H(14) 3.0818 ? . .
C(16) H(3) 2.0442 ? . .
C(16) H(4) 2.0262 ? . .
C(16) H(6) 3.2552 ? . .
C(16) H(7) 3.2161 ? . 46501
C(16) H(11) 3.3046 ? . 56501
C(16) H(12) 3.2494 ? . 45501
C(17) H(1) 3.59(2) ? . 45501
C(17) H(2) 2.68(2) ? . .
C(17) H(2) 3.19(2) ? . 75602
C(17) H(4) 3.5870 ? . .
C(17) H(8) 3.5512 ? . 45501
C(17) H(8) 3.0369 ? . .
C(17) H(13) 2.0725 ? . .
C(17) H(13) 3.2948 ? . 75602
C(17) H(14) 2.0622 ? . .
C(17) H(15) 3.1644 ? . .
C(17) H(15) 2.8929 ? . 56501
C(18) H(4) 2.6618 ? . .
C(18) H(5) 3.4585 ? . 64501
C(18) H(14) 2.5973 ? . .
C(19) H(3) 2.0386 ? . .
C(19) H(5) 3.2496 ? . .
C(19) H(12) 2.9728 ? . 45501
H(1) O(1) 1.74(2) ? . 65501
H(1) O(1) 3.00(2) ? . 74602
H(1) O(4) 3.07(2) ? . 65501
H(1) C(9) 2.75(2) ? . 65501
H(1) C(15) 2.81(2) ? . 65501
H(1) C(17) 3.59(2) ? . 65501
H(2) O(1) 3.58(2) ? . 65602
H(2) O(3) 3.22(2) ? . 45501
H(2) O(3) 1.91(2) ? . 75602
H(2) C(9) 3.53(3) ? . 75602
H(2) C(11) 3.08(2) ? . 75602
H(2) C(15) 3.28(2) ? . 75602
H(2) C(17) 3.19(2) ? . 74602
H(3) O(5) 2.5245 ? . 46501
H(3) O(6) 3.1038 ? . 56501
H(4) O(4) 2.5582 ? . 56501
H(4) C(11) 3.4410 ? . 56501
H(4) C(15) 3.1223 ? . 56501
H(5) O(4) 3.0810 ? . 56501
H(5) N(2) 3.5375 ? . 56501
H(5) C(11) 3.4194 ? . 46501
H(5) C(18) 3.4585 ? . 46501
H(6) O(5) 3.1700 ? . 45501
H(7) O(2) 3.0655 ? . 54501
H(7) O(4) 3.3068 ? . 65501
H(7) C(13) 3.5196 ? . 64501
H(7) C(16) 3.2161 ? . 64501
H(8) O(1) 3.0376 ? . 65501
H(8) O(4) 2.6925 ? . 65501
H(8) C(9) 3.5336 ? . 65501
H(8) C(12) 3.0822 ? . 65501
H(8) C(15) 3.3872 ? . 65501
H(8) C(17) 3.5512 ? . 65501
H(9) O(1) 2.8262 ? . 75602
H(9) O(3) 2.7811 ? . 56501
H(9) C(9) 3.5051 ? . 75602
H(9) C(11) 3.1457 ? . 56501
H(9) C(15) 3.2224 ? . 56501
H(10) O(1) 3.4201 ? . 75602
H(10) O(3) 3.0359 ? . 46501
H(10) O(3) 3.5544 ? . 75602
H(10) C(9) 3.4686 ? . 75602
H(10) C(15) 3.4736 ? . 56501
H(11) C(13) 3.3770 ? . 54501
H(11) C(16) 3.3046 ? . 54501
H(12) C(8) 3.4120 ? . 65501
H(12) C(10) 3.0110 ? . 65501
H(12) C(13) 3.4228 ? . 65501
H(12) C(14) 3.1780 ? . 65501
H(12) C(16) 3.2494 ? . 65501
H(12) C(19) 2.9728 ? . 65501
H(13) O(1) 3.3133 ? . 65501
H(13) O(1) 3.0024 ? . 75602
H(13) C(17) 3.2948 ? . 74602
H(14) O(2) 3.3569 ? . 45501
H(15) O(1) 3.5501 ? . 74602
H(15) O(3) 2.7864 ? . 45501
H(15) C(11) 3.4416 ? . 45501
H(15) C(12) 3.5805 ? . 54501
H(15) C(17) 2.8929 ? . 54501

loop_
_geom_torsion_atom_site_label_1
_geom_torsion_atom_site_label_2
_geom_torsion_atom_site_label_3
_geom_torsion_atom_site_label_4
_geom_torsion
_geom_torsion_publ_flag
_geom_torsion_site_symmetry_1
_geom_torsion_site_symmetry_2
_geom_torsion_site_symmetry_3
_geom_torsion_site_symmetry_4
C(18) O(2) C(12) O(4) -63.4(2) ? . . . .
C(18) O(2) C(12) C(17) 179.9(1) ? . . . .
C(12) O(2) C(18) C(8) -75.1(2) ? . . . .
C(15) O(4) C(12) O(2) -95.0(1) ? . . . .
C(15) O(4) C(12) C(17) 21.9(2) ? . . . .
C(12) O(4) C(15) C(9) -31.5(1) ? . . . .
C(12) O(4) C(15) C(11) 93.0(1) ? . . . .
O(5) N(2) C(14) C(8) 21.0(2) ? . . . .
O(5) N(2) C(14) C(19) -157.7(1) ? . . . .
O(6) N(2) C(14) C(8) -159.7(1) ? . . . .
O(6) N(2) C(14) C(19) 21.7(2) ? . . . .
C(14) C(8) C(13) C(16) -1.1(2) ? . . . .
C(18) C(8) C(13) C(16) 177.8(1) ? . . . .
C(13) C(8) C(14) N(2) -175.9(1) ? . . . .
C(13) C(8) C(14) C(19) 2.6(2) ? . . . .
C(18) C(8) C(14) N(2) 5.3(2) ? . . . .
C(18) C(8) C(14) C(19) -176.2(1) ? . . . .
C(13) C(8) C(18) O(2) -16.4(2) ? . . . .
C(14) C(8) C(18) O(2) 162.4(1) ? . . . .
O(1) C(9) C(15) O(4) -91.9(1) ? . . . .
O(1) C(9) C(15) C(11) 145.8(1) ? . . . .
C(17) C(9) C(15) O(4) 27.6(1) ? . . . .
C(17) C(9) C(15) C(11) -94.7(1) ? . . . .
O(1) C(9) C(17) C(12) 101.2(2) ? . . . .
C(15) C(9) C(17) C(12) -14.7(2) ? . . . .
C(19) C(10) C(16) C(13) 1.6(3) ? . . . .
C(16) C(10) C(19) C(14) -0.1(2) ? . . . .
O(3) C(11) C(15) O(4) 173.0(1) ? . . . .
O(3) C(11) C(15) C(9) -68.0(2) ? . . . .
O(2) C(12) C(17) C(9) 116.9(1) ? . . . .
O(4) C(12) C(17) C(9) -3.4(2) ? . . . .
C(8) C(13) C(16) C(10) -0.9(3) ? . . . .
N(2) C(14) C(19) C(10) 176.5(1) ? . . . .
C(8) C(14) C(19) C(10) -2.1(2) ? . . . .
